data_7061308
loop_
_publ_author_name
'Gharpure, Santosh J.'
'Jegadeesan, S.'
'Vishwakarma, Dharmendra S.'

_publ_section_title
;
 Total synthesis of myristinins A--F and
 3&#x2032;-hydroxy-5,7-dimethoxy-4-O-2&#x2032;-cycloflavan by iterative
 generation of o-quinone methides
;
_journal_issue 12
_journal_name_full 'New Journal of Chemistry'
_journal_page_first 5460
_journal_page_last 5463
_journal_paper_doi 10.1039/D2NJ00244B
_journal_volume 46
_journal_year 2022
_chemical_formula_moiety '0.5(C24 H24 O4)'
_chemical_formula_sum 'C12 H12 O2'
_chemical_formula_weight 188.22
_space_group_crystal_system monoclinic
_space_group_IT_number 14
_space_group_name_Hall '-P 2ybc'
_space_group_name_H-M_alt 'P 1 21/c 1'
_atom_sites_solution_hydrogens geom
_audit_creation_date 2021-06-17
_audit_creation_method
;
Olex2 1.3-ac4
(compiled 2019.04.23 svn.r3594 for Rigaku Oxford Diffraction, GUI svn.r5739)
;
_audit_update_record
;
2021-07-16 deposited with the CCDC.	2022-02-21 downloaded from the CCDC.
;
_cell_angle_alpha 90
_cell_angle_beta 97.938(6)
_cell_angle_gamma 90
_cell_formula_units_Z 8
_cell_length_a 14.3203(6)
_cell_length_b 11.9892(12)
_cell_length_c 11.4344(17)
_cell_measurement_reflns_used 6877
_cell_measurement_temperature 150
_cell_measurement_theta_max 31.1000
_cell_measurement_theta_min 1.8550
_cell_volume 1944.3(4)
_computing_cell_refinement
;
CrystalClear-SM Expert 2.0 r7 (Rigaku, 2011)
;
_computing_data_collection
;
CrystalClear-SM Expert 2.0 r7 (Rigaku, 2011)
;
_computing_data_reduction
;
CrystalClear-SM Expert 2.0 r7 (Rigaku, 2011)
;
_computing_molecular_graphics 'Olex2 (Dolomanov et al., 2009)'
_computing_publication_material 'Olex2 (Dolomanov et al., 2009)'
_computing_structure_refinement 'ShelXL (Sheldrick, 2015)'
_computing_structure_solution 'ShelXT (Sheldrick, 2015)'
_diffrn_ambient_temperature 150
_diffrn_detector_area_resol_mean 28.5714
_diffrn_detector_type 'Rigaku Saturn724+'
_diffrn_measured_fraction_theta_full 0.975
_diffrn_measured_fraction_theta_max 0.975
_diffrn_measurement_details
;
List of Runs (angles in degrees, time in seconds):

  # Type    Start    End  Width  t~exp~   \w     \q     \k     \f   Frames
#--------------------------------------------------------------------------
  1  \w   -110.00  70.00   0.50    8.00    --  -20.00   0.00 -36.00  360
  2  \w    -79.00 -11.50   0.50    8.00    --  -20.00 -72.00-180.00  135
;
_diffrn_measurement_device 'AFC12 (Right): Kappa 3 circle'
_diffrn_measurement_device_type 'Rigaku Saturn724+ (2x2 bin mode)'
_diffrn_measurement_method 'profile data from \w-scans'
_diffrn_measurement_specimen_support 'Mitegen 50um'
_diffrn_radiation_type MoK\a
_diffrn_radiation_wavelength 0.71073
_diffrn_reflns_av_R_equivalents 0.0361
_diffrn_reflns_av_unetI/netI 0.0365
_diffrn_reflns_Laue_measured_fraction_full 0.975
_diffrn_reflns_Laue_measured_fraction_max 0.975
_diffrn_reflns_limit_h_max 17
_diffrn_reflns_limit_h_min -17
_diffrn_reflns_limit_k_max 13
_diffrn_reflns_limit_k_min -12
_diffrn_reflns_limit_l_max 13
_diffrn_reflns_limit_l_min -9
_diffrn_reflns_number 8511
_diffrn_reflns_point_group_measured_fraction_full 0.975
_diffrn_reflns_point_group_measured_fraction_max 0.975
_diffrn_reflns_theta_full 24.993
_diffrn_reflns_theta_max 24.993
_diffrn_reflns_theta_min 2.224
_exptl_absorpt_coefficient_mu 0.087
_exptl_absorpt_correction_T_max 1.00000
_exptl_absorpt_correction_T_min 0.82593
_exptl_absorpt_correction_type multi-scan
_exptl_absorpt_process_details
;
CrysAlisPro 1.171.38.43 (Rigaku Oxford Diffraction, 2015)
Empirical absorption correction using spherical harmonics,
 implemented in SCALE3 ABSPACK scaling algorithm.
;
_exptl_crystal_colour colourless
_exptl_crystal_colour_primary colourless
_exptl_crystal_density_diffrn 1.286
_exptl_crystal_description block
_exptl_crystal_F_000 800
_exptl_crystal_size_max 0.215
_exptl_crystal_size_mid 0.162
_exptl_crystal_size_min 0.072
_refine_diff_density_max 0.243
_refine_diff_density_min -0.278
_refine_diff_density_rms 0.060
_refine_ls_extinction_method none
_refine_ls_goodness_of_fit_ref 1.040
_refine_ls_hydrogen_treatment constr
_refine_ls_matrix_type full
_refine_ls_number_parameters 256
_refine_ls_number_reflns 3342
_refine_ls_number_restraints 0
_refine_ls_restrained_S_all 1.040
_refine_ls_R_factor_all 0.0461
_refine_ls_R_factor_gt 0.0382
_refine_ls_shift/su_max 0.000
_refine_ls_shift/su_mean 0.000
_refine_ls_structure_factor_coef Fsqd
_refine_ls_weighting_details 'w=1/[\s^2^(Fo^2^)+(0.0501P)^2^+0.6461P] where P=(Fo^2^+2Fc^2^)/3'
_refine_ls_weighting_scheme calc
_refine_ls_wR_factor_gt 0.0952
_refine_ls_wR_factor_ref 0.0993
_reflns_Friedel_coverage 0.000
_reflns_number_gt 2973
_reflns_number_total 3342
_reflns_threshold_expression 'I > 2\s(I)'
_cod_data_source_file d2nj00244b2.cif
_cod_data_source_block sjg-jsm-05-78_mo
_cod_depositor_comments 'Adding full bibliography for 7061308--7061314.cif.'
_cod_database_code 7061308
_shelx_shelxl_version_number 2018/3
_shelx_space_group_comment
;
The symmetry employed for this shelxl refinement is uniquely defined
by the following loop, which should always be used as a source of
symmetry information in preference to the above space-group names.
They are only intended as comments.
;
_shelx_estimated_absorpt_t_max 0.994
_shelx_estimated_absorpt_t_min 0.982
_olex2_refinement_description
;
1. Fixed Uiso
 At 1.2 times of:
  All C(H) groups, All C(H,H) groups
 At 1.5 times of:
  All C(H,H,H) groups
2.a Ternary CH refined with riding coordinates:
 C00J(H00K), C00P(H00Q)
2.b Secondary CH2 refined with riding coordinates:
 C00A(H00A,H00B)
2.c Aromatic/amide H refined with riding coordinates:
 C007(H007), C008(H008), C009(H009), C00B(H00C), C00C(H00D), C00E(H00E),
 C00G(H00I), C00H(H00J), C00M(H00M), C00O(H00P), C00Q(H00R)
2.d Idealised Me refined as rotating group:
 C00F(H00F,H00G,H00H), C00N(H00L,H00N,H00O), C00S(H00S,H00T,H00U)
;
_olex2_submission_special_instructions 'No special instructions were received'
_oxdiff_exptl_absorpt_empirical_details
;
Empirical correction (ABSPACK) includes:
- Absorption correction using spherical harmonics
- Frame scaling
- Detector area scaling
;

loop_
_space_group_symop_operation_xyz
'x, y, z'
'-x, y+1/2, -z+1/2'
'-x, -y, -z'
'x, -y-1/2, z-1/2'

loop_
_atom_site_label
_atom_site_type_symbol
_atom_site_fract_x
_atom_site_fract_y
_atom_site_fract_z
_atom_site_U_iso_or_equiv
_atom_site_adp_type
_atom_site_occupancy
_atom_site_site_symmetry_order
_atom_site_calc_flag
_atom_site_refinement_flags_posn
_atom_site_refinement_flags_adp
_atom_site_refinement_flags_occupancy
_atom_site_disorder_assembly
_atom_site_disorder_group
O001 O 0.28128(6) 0.19893(7) 0.44630(8) 0.0174(2) Uani 1 1 d . . . . .
O002 O 0.31391(6) 0.53687(8) 0.56388(8) 0.0206(2) Uani 1 1 d . . . . .
O003 O 0.11760(7) 0.55947(8) 0.20070(8) 0.0220(2) Uani 1 1 d . . . . .
O004 O 0.22507(7) 0.89631(8) 0.41147(8) 0.0239(2) Uani 1 1 d . . . . .
C005 C 0.16809(8) 0.61566(11) 0.29356(11) 0.0162(3) Uani 1 1 d . . . . .
C006 C 0.21788(8) 0.54901(11) 0.38125(11) 0.0159(3) Uani 1 1 d . . . . .
C007 C 0.54889(9) 0.10277(11) 0.38499(13) 0.0230(3) Uani 1 1 d . . . . .
H007 H 0.589186 0.064466 0.444792 0.028 Uiso 1 1 calc R . . . .
C008 C 0.16093(9) 0.18373(11) 0.56531(11) 0.0179(3) Uani 1 1 d . . . . .
H008 H 0.181666 0.109648 0.583281 0.021 Uiso 1 1 calc R . . . .
C009 C 0.08585(9) 0.22770(12) 0.61539(11) 0.0205(3) Uani 1 1 d . . . . .
H009 H 0.054901 0.183403 0.667238 0.025 Uiso 1 1 calc R . . . .
C00A C 0.31762(9) 0.37524(11) 0.35669(12) 0.0184(3) Uani 1 1 d . . . . .
H00A H 0.341873 0.408387 0.287514 0.022 Uiso 1 1 calc R . . . .
H00B H 0.362108 0.393714 0.428232 0.022 Uiso 1 1 calc R . . . .
C00B C 0.16867(9) 0.73198(11) 0.29883(11) 0.0176(3) Uani 1 1 d . . . . .
H00C H 0.135120 0.775106 0.237108 0.021 Uiso 1 1 calc R . . . .
C00C C 0.26847(9) 0.72025(11) 0.48725(11) 0.0189(3) Uani 1 1 d . . . . .
H00D H 0.302185 0.756076 0.554259 0.023 Uiso 1 1 calc R . . . .
C00D C 0.21938(9) 0.78299(11) 0.39630(12) 0.0183(3) Uani 1 1 d . . . . .
C00E C 0.05617(9) 0.33571(12) 0.58988(12) 0.0228(3) Uani 1 1 d . . . . .
H00E H 0.005480 0.366320 0.624924 0.027 Uiso 1 1 calc R . . . .
C00F C 0.37498(10) 0.58917(12) 0.65820(12) 0.0234(3) Uani 1 1 d . . . . .
H00F H 0.423038 0.632901 0.625415 0.035 Uiso 1 1 calc GR . . . .
H00G H 0.405683 0.531826 0.711256 0.035 Uiso 1 1 calc GR . . . .
H00H H 0.337895 0.638499 0.702341 0.035 Uiso 1 1 calc GR . . . .
C00G C 0.57720(9) 0.11958(11) 0.27519(13) 0.0247(3) Uani 1 1 d . . . . .
H00I H 0.637237 0.094002 0.260334 0.030 Uiso 1 1 calc R . . . .
C00H C 0.46163(9) 0.14180(11) 0.40806(12) 0.0193(3) Uani 1 1 d . . . . .
H00J H 0.442671 0.130248 0.483538 0.023 Uiso 1 1 calc R . . . .
C00I C 0.26757(9) 0.60479(11) 0.47882(11) 0.0168(3) Uani 1 1 d . . . . .
C00J C 0.31002(9) 0.24903(10) 0.34226(11) 0.0163(3) Uani 1 1 d . . . . .
H00K H 0.261297 0.232047 0.273185 0.020 Uiso 1 1 calc R . . . .
C00K C 0.40224(9) 0.19763(10) 0.32074(11) 0.0168(3) Uani 1 1 d . . . . .
C00L C 0.20566(8) 0.24869(11) 0.48868(11) 0.0158(3) Uani 1 1 d . . . . .
C00M C 0.43076(9) 0.21213(11) 0.20953(12) 0.0203(3) Uani 1 1 d . . . . .
H00M H 0.390048 0.248659 0.148770 0.024 Uiso 1 1 calc R . . . .
C00N C 0.06350(10) 0.62387(12) 0.11043(12) 0.0238(3) Uani 1 1 d . . . . .
H00L H 0.032481 0.573930 0.049173 0.036 Uiso 1 1 calc GR . . . .
H00N H 0.105210 0.675140 0.075479 0.036 Uiso 1 1 calc GR . . . .
H00O H 0.015683 0.666699 0.144719 0.036 Uiso 1 1 calc GR . . . .
C00O C 0.51792(10) 0.17367(12) 0.18715(13) 0.0245(3) Uani 1 1 d . . . . .
H00P H 0.536926 0.184410 0.111565 0.029 Uiso 1 1 calc R . . . .
C00P C 0.21979(9) 0.42310(11) 0.36760(11) 0.0163(3) Uani 1 1 d . . . . .
H00Q H 0.180108 0.406772 0.290496 0.020 Uiso 1 1 calc R . . . .
C00Q C 0.10104(9) 0.39925(11) 0.51253(12) 0.0209(3) Uani 1 1 d . . . . .
H00R H 0.080179 0.473410 0.495256 0.025 Uiso 1 1 calc R . . . .
C00R C 0.17567(8) 0.35738(11) 0.45967(11) 0.0161(3) Uani 1 1 d . . . . .
C00S C 0.17217(10) 0.96445(12) 0.32324(13) 0.0247(3) Uani 1 1 d . . . . .
H00S H 0.193917 0.951195 0.246845 0.037 Uiso 1 1 calc GR . . . .
H00T H 0.181269 1.043199 0.344838 0.037 Uiso 1 1 calc GR . . . .
H00U H 0.105104 0.945632 0.317616 0.037 Uiso 1 1 calc GR . . . .

loop_
_atom_site_aniso_label
_atom_site_aniso_U_11
_atom_site_aniso_U_22
_atom_site_aniso_U_33
_atom_site_aniso_U_23
_atom_site_aniso_U_13
_atom_site_aniso_U_12
O001 0.0199(5) 0.0148(5) 0.0187(5) 0.0022(4) 0.0072(4) 0.0019(4)
O002 0.0241(5) 0.0163(5) 0.0198(5) 0.0006(4) -0.0024(4) 0.0004(4)
O003 0.0282(5) 0.0157(5) 0.0199(5) -0.0013(4) -0.0042(4) 0.0006(4)
O004 0.0317(5) 0.0119(5) 0.0266(5) -0.0006(4) -0.0008(4) -0.0008(4)
C005 0.0150(6) 0.0175(7) 0.0170(7) -0.0019(5) 0.0055(5) -0.0010(5)
C006 0.0153(6) 0.0147(7) 0.0191(7) 0.0004(5) 0.0071(5) -0.0004(5)
C007 0.0207(7) 0.0140(7) 0.0332(8) -0.0007(6) 0.0004(6) -0.0002(5)
C008 0.0194(6) 0.0169(7) 0.0169(7) 0.0019(5) 0.0005(5) -0.0017(5)
C009 0.0194(6) 0.0250(8) 0.0177(7) 0.0044(6) 0.0046(5) -0.0038(5)
C00A 0.0205(7) 0.0148(7) 0.0214(7) 0.0008(5) 0.0083(5) 0.0001(5)
C00B 0.0176(6) 0.0167(7) 0.0191(7) 0.0024(5) 0.0046(5) 0.0016(5)
C00C 0.0193(6) 0.0179(7) 0.0194(7) -0.0030(5) 0.0027(5) -0.0021(5)
C00D 0.0193(6) 0.0128(7) 0.0239(7) -0.0009(5) 0.0066(5) -0.0010(5)
C00E 0.0185(7) 0.0263(8) 0.0250(7) 0.0012(6) 0.0080(5) 0.0018(5)
C00F 0.0249(7) 0.0221(8) 0.0213(7) -0.0002(6) -0.0034(6) -0.0006(6)
C00G 0.0192(7) 0.0166(7) 0.0401(9) -0.0094(6) 0.0101(6) -0.0016(5)
C00H 0.0230(7) 0.0138(7) 0.0217(7) -0.0018(5) 0.0046(5) -0.0009(5)
C00I 0.0156(6) 0.0177(7) 0.0178(7) 0.0021(5) 0.0052(5) 0.0011(5)
C00J 0.0204(6) 0.0148(7) 0.0143(6) 0.0008(5) 0.0042(5) -0.0003(5)
C00K 0.0194(6) 0.0109(6) 0.0207(7) -0.0029(5) 0.0047(5) -0.0021(5)
C00L 0.0146(6) 0.0180(7) 0.0144(6) -0.0037(5) 0.0011(5) -0.0010(5)
C00M 0.0238(7) 0.0172(7) 0.0204(7) -0.0018(5) 0.0048(5) -0.0007(5)
C00N 0.0284(7) 0.0204(7) 0.0208(7) 0.0003(6) -0.0031(6) 0.0010(6)
C00O 0.0269(7) 0.0227(8) 0.0261(8) -0.0065(6) 0.0115(6) -0.0037(6)
C00P 0.0188(6) 0.0142(7) 0.0162(6) -0.0004(5) 0.0038(5) -0.0003(5)
C00Q 0.0201(7) 0.0182(7) 0.0247(7) 0.0026(6) 0.0043(5) 0.0028(5)
C00R 0.0151(6) 0.0158(7) 0.0170(6) -0.0014(5) 0.0016(5) -0.0019(5)
C00S 0.0305(8) 0.0141(7) 0.0287(8) 0.0016(6) 0.0014(6) 0.0020(5)

loop_
_atom_type_symbol
_atom_type_description
_atom_type_scat_dispersion_real
_atom_type_scat_dispersion_imag
_atom_type_scat_source
C C 0.0033 0.0016 'International Tables Vol C Tables 4.2.6.8 and 6.1.1.4'
H H 0.0000 0.0000 'International Tables Vol C Tables 4.2.6.8 and 6.1.1.4'
O O 0.0106 0.0060 'International Tables Vol C Tables 4.2.6.8 and 6.1.1.4'

loop_
_geom_angle_atom_site_label_1
_geom_angle_atom_site_label_2
_geom_angle_atom_site_label_3
_geom_angle
_geom_angle_site_symmetry_1
_geom_angle_site_symmetry_3
_geom_angle_publ_flag
C00L O001 C00J 115.87(9) . . ?
C00I O002 C00F 117.36(10) . . ?
C005 O003 C00N 117.90(10) . . ?
C00D O004 C00S 117.40(10) . . ?
O003 C005 C006 115.80(11) . . ?
O003 C005 C00B 121.47(11) . . ?
C00B C005 C006 122.73(12) . . ?
C005 C006 C00I 116.69(12) . . ?
C005 C006 C00P 120.61(11) . . ?
C00I C006 C00P 122.67(11) . . ?
C00G C007 H007 119.8 . . ?
C00G C007 C00H 120.31(13) . . ?
C00H C007 H007 119.8 . . ?
C009 C008 H008 120.1 . . ?
C009 C008 C00L 119.76(12) . . ?
C00L C008 H008 120.1 . . ?
C008 C009 H009 120.0 . . ?
C00E C009 C008 120.10(12) . . ?
C00E C009 H009 120.0 . . ?
H00A C00A H00B 108.3 . . ?
C00J C00A H00A 109.9 . . ?
C00J C00A H00B 109.9 . . ?
C00J C00A C00P 109.12(10) . . ?
C00P C00A H00A 109.9 . . ?
C00P C00A H00B 109.9 . . ?
C005 C00B H00C 120.8 . . ?
C00D C00B C005 118.36(12) . . ?
C00D C00B H00C 120.8 . . ?
C00D C00C H00D 120.4 . . ?
C00I C00C H00D 120.4 . . ?
C00I C00C C00D 119.22(12) . . ?
O004 C00D C00B 123.69(12) . . ?
O004 C00D C00C 115.21(12) . . ?
C00B C00D C00C 121.11(12) . . ?
C009 C00E H00E 120.3 . . ?
C009 C00E C00Q 119.49(12) . . ?
C00Q C00E H00E 120.3 . . ?
O002 C00F H00F 109.5 . . ?
O002 C00F H00G 109.5 . . ?
O002 C00F H00H 109.5 . . ?
H00F C00F H00G 109.5 . . ?
H00F C00F H00H 109.5 . . ?
H00G C00F H00H 109.5 . . ?
C007 C00G H00I 120.0 . . ?
C00O C00G C007 119.99(12) . . ?
C00O C00G H00I 120.0 . . ?
C007 C00H H00J 120.0 . . ?
C00K C00H C007 120.09(12) . . ?
C00K C00H H00J 120.0 . . ?
O002 C00I C006 115.06(11) . . ?
O002 C00I C00C 123.06(12) . . ?
C00C C00I C006 121.88(12) . . ?
O001 C00J C00A 110.39(10) . . ?
O001 C00J H00K 108.6 . . ?
O001 C00J C00K 108.70(10) . . ?
C00A C00J H00K 108.6 . . ?
C00K C00J C00A 111.85(10) . . ?
C00K C00J H00K 108.6 . . ?
C00H C00K C00J 122.82(11) . . ?
C00H C00K C00M 119.08(12) . . ?
C00M C00K C00J 118.02(12) . . ?
O001 C00L C008 115.48(11) . . ?
O001 C00L C00R 123.33(11) . . ?
C008 C00L C00R 121.18(11) . . ?
C00K C00M H00M 119.7 . . ?
C00O C00M C00K 120.63(13) . . ?
C00O C00M H00M 119.7 . . ?
O003 C00N H00L 109.5 . . ?
O003 C00N H00N 109.5 . . ?
O003 C00N H00O 109.5 . . ?
H00L C00N H00N 109.5 . . ?
H00L C00N H00O 109.5 . . ?
H00N C00N H00O 109.5 . . ?
C00G C00O C00M 119.88(13) . . ?
C00G C00O H00P 120.1 . . ?
C00M C00O H00P 120.1 . . ?
C006 C00P C00A 114.18(10) . . ?
C006 C00P H00Q 105.6 . . ?
C006 C00P C00R 115.40(10) . . ?
C00A C00P H00Q 105.6 . . ?
C00R C00P C00A 109.50(10) . . ?
C00R C00P H00Q 105.6 . . ?
C00E C00Q H00R 119.0 . . ?
C00E C00Q C00R 121.91(13) . . ?
C00R C00Q H00R 119.0 . . ?
C00L C00R C00P 120.27(11) . . ?
C00Q C00R C00L 117.54(12) . . ?
C00Q C00R C00P 122.08(12) . . ?
O004 C00S H00S 109.5 . . ?
O004 C00S H00T 109.5 . . ?
O004 C00S H00U 109.5 . . ?
H00S C00S H00T 109.5 . . ?
H00S C00S H00U 109.5 . . ?
H00T C00S H00U 109.5 . . ?

loop_
_geom_bond_atom_site_label_1
_geom_bond_atom_site_label_2
_geom_bond_distance
_geom_bond_site_symmetry_2
_geom_bond_publ_flag
O001 C00J 1.4424(15) . ?
O001 C00L 1.3814(15) . ?
O002 C00F 1.4355(16) . ?
O002 C00I 1.3678(15) . ?
O003 C005 1.3755(15) . ?
O003 C00N 1.4286(16) . ?
O004 C00D 1.3706(16) . ?
O004 C00S 1.4311(16) . ?
C005 C006 1.3981(18) . ?
C005 C00B 1.3958(19) . ?
C006 C00I 1.4068(18) . ?
C006 C00P 1.5183(18) . ?
C007 H007 0.9500 . ?
C007 C00G 1.386(2) . ?
C007 C00H 1.3932(19) . ?
C008 H008 0.9500 . ?
C008 C009 1.3899(18) . ?
C008 C00L 1.3926(18) . ?
C009 H009 0.9500 . ?
C009 C00E 1.381(2) . ?
C00A H00A 0.9900 . ?
C00A H00B 0.9900 . ?
C00A C00J 1.5244(18) . ?
C00A C00P 1.5349(17) . ?
C00B H00C 0.9500 . ?
C00B C00D 1.3857(18) . ?
C00C H00D 0.9500 . ?
C00C C00D 1.3927(19) . ?
C00C C00I 1.3876(19) . ?
C00E H00E 0.9500 . ?
C00E C00Q 1.3902(19) . ?
C00F H00F 0.9800 . ?
C00F H00G 0.9800 . ?
C00F H00H 0.9800 . ?
C00G H00I 0.9500 . ?
C00G C00O 1.385(2) . ?
C00H H00J 0.9500 . ?
C00H C00K 1.3906(18) . ?
C00J H00K 1.0000 . ?
C00J C00K 1.5079(17) . ?
C00K C00M 1.3991(19) . ?
C00L C00R 1.3976(19) . ?
C00M H00M 0.9500 . ?
C00M C00O 1.3872(19) . ?
C00N H00L 0.9800 . ?
C00N H00N 0.9800 . ?
C00N H00O 0.9800 . ?
C00O H00P 0.9500 . ?
C00P H00Q 1.0000 . ?
C00P C00R 1.5205(17) . ?
C00Q H00R 0.9500 . ?
C00Q C00R 1.3921(18) . ?
C00S H00S 0.9800 . ?
C00S H00T 0.9800 . ?
C00S H00U 0.9800 . ?

loop_
_geom_torsion_atom_site_label_1
_geom_torsion_atom_site_label_2
_geom_torsion_atom_site_label_3
_geom_torsion_atom_site_label_4
_geom_torsion
_geom_torsion_site_symmetry_1
_geom_torsion_site_symmetry_2
_geom_torsion_site_symmetry_3
_geom_torsion_site_symmetry_4
_geom_torsion_publ_flag
O001 C00J C00K C00H -19.48(16) . . . . ?
O001 C00J C00K C00M 163.82(11) . . . . ?
O001 C00L C00R C00P 6.57(18) . . . . ?
O001 C00L C00R C00Q -177.25(11) . . . . ?
O003 C005 C006 C00I -178.05(10) . . . . ?
O003 C005 C006 C00P 3.97(16) . . . . ?
O003 C005 C00B C00D 178.56(11) . . . . ?
C005 C006 C00I O002 178.78(10) . . . . ?
C005 C006 C00I C00C -0.91(18) . . . . ?
C005 C006 C00P C00A 114.66(13) . . . . ?
C005 C006 C00P C00R -117.15(12) . . . . ?
C005 C00B C00D O004 -179.88(11) . . . . ?
C005 C00B C00D C00C -0.19(18) . . . . ?
C006 C005 C00B C00D -1.25(18) . . . . ?
C006 C00P C00R C00L -153.10(11) . . . . ?
C006 C00P C00R C00Q 30.89(17) . . . . ?
C007 C00G C00O C00M 0.8(2) . . . . ?
C007 C00H C00K C00J -175.59(12) . . . . ?
C007 C00H C00K C00M 1.08(19) . . . . ?
C008 C009 C00E C00Q 0.9(2) . . . . ?
C008 C00L C00R C00P -174.57(11) . . . . ?
C008 C00L C00R C00Q 1.61(18) . . . . ?
C009 C008 C00L O001 178.09(11) . . . . ?
C009 C008 C00L C00R -0.85(19) . . . . ?
C009 C00E C00Q C00R -0.1(2) . . . . ?
C00A C00J C00K C00H 102.66(14) . . . . ?
C00A C00J C00K C00M -74.04(15) . . . . ?
C00A C00P C00R C00L -22.62(16) . . . . ?
C00A C00P C00R C00Q 161.37(12) . . . . ?
C00B C005 C006 C00I 1.77(17) . . . . ?
C00B C005 C006 C00P -176.21(11) . . . . ?
C00D C00C C00I O002 179.91(11) . . . . ?
C00D C00C C00I C006 -0.43(19) . . . . ?
C00E C00Q C00R C00L -1.1(2) . . . . ?
C00E C00Q C00R C00P 174.99(12) . . . . ?
C00F O002 C00I C006 172.58(11) . . . . ?
C00F O002 C00I C00C -7.74(17) . . . . ?
C00G C007 C00H C00K 0.2(2) . . . . ?
C00H C007 C00G C00O -1.1(2) . . . . ?
C00H C00K C00M C00O -1.44(19) . . . . ?
C00I C006 C00P C00A -63.18(15) . . . . ?
C00I C006 C00P C00R 65.00(15) . . . . ?
C00I C00C C00D O004 -179.28(11) . . . . ?
C00I C00C C00D C00B 1.01(19) . . . . ?
C00J O001 C00L C008 161.99(10) . . . . ?
C00J O001 C00L C00R -19.09(17) . . . . ?
C00J C00A C00P C006 -179.42(10) . . . . ?
C00J C00A C00P C00R 49.45(13) . . . . ?
C00J C00K C00M C00O 175.39(12) . . . . ?
C00K C00M C00O C00G 0.5(2) . . . . ?
C00L O001 C00J C00A 47.40(14) . . . . ?
C00L O001 C00J C00K 170.42(10) . . . . ?
C00L C008 C009 C00E -0.5(2) . . . . ?
C00N O003 C005 C006 178.34(11) . . . . ?
C00N O003 C005 C00B -1.48(17) . . . . ?
C00P C006 C00I O002 -3.29(17) . . . . ?
C00P C006 C00I C00C 177.02(11) . . . . ?
C00P C00A C00J O001 -63.65(13) . . . . ?
C00P C00A C00J C00K 175.18(10) . . . . ?
C00S O004 C00D C00B 2.63(18) . . . . ?
C00S O004 C00D C00C -177.07(11) . . . . ?
